data_4130547
loop_
_publ_author_name
'Wang, Qiang'
'Li, Tian-Ren'
'Lu, Liang-Qiu'
'Li, Miao-Miao'
'Zhang, Kai'
'Xiao, Wen-Jing'

_publ_section_title
;
 Catalytic Asymmetric [4 + 1] Annulation of Sulfur Ylides with
 Copper-Allenylidene Intermediates.
;
_journal_issue 27
_journal_name_full 'Journal of the American Chemical Society'
_journal_page_first 8360
_journal_page_last 8363
_journal_paper_doi 10.1021/jacs.6b04414
_journal_volume 138
_journal_year 2016
_chemical_absolute_configuration ad
_chemical_formula_moiety 'C24 H18 Br N O3 S'
_chemical_formula_sum 'C24 H18 Br N O3 S'
_chemical_formula_weight 480.36
_space_group_crystal_system hexagonal
_space_group_IT_number 170
_space_group_name_Hall 'P 65'
_space_group_name_H-M_alt 'P 65'
_atom_sites_solution_hydrogens geom
_audit_creation_date 2015-10-16
_audit_creation_method
;
Olex2 1.2
(compiled 2015.01.26 svn.r3150 for OlexSys, GUI svn.r4998)
;
_cell_angle_alpha 90
_cell_angle_beta 90
_cell_angle_gamma 120
_cell_formula_units_Z 6
_cell_length_a 9.4218(11)
_cell_length_b 9.4218(11)
_cell_length_c 41.184(5)
_cell_measurement_reflns_used 9976
_cell_measurement_temperature 100.01(10)
_cell_measurement_theta_max 27.72
_cell_measurement_theta_min 2.47
_cell_volume 3166.1(6)
_computing_cell_refinement 'SAINT v7.68A (Bruker, 2009)'
_computing_data_reduction 'SAINT v7.68A (Bruker, 2009)'
_computing_molecular_graphics 'Olex2 (Dolomanov et al., 2009)'
_computing_publication_material 'Olex2 (Dolomanov et al., 2009)'
_computing_structure_refinement 'ShelXL (Sheldrick, 2008)'
_diffrn_ambient_temperature 100.01(10)
_diffrn_measured_fraction_theta_full 0.998
_diffrn_measured_fraction_theta_max 0.969
_diffrn_measurement_device_type 'Bruker APEX-II CCD'
_diffrn_measurement_method '\f and \w scans'
_diffrn_radiation_monochromator graphite
_diffrn_radiation_type MoK\a
_diffrn_radiation_wavelength 0.71073
_diffrn_reflns_av_R_equivalents 0.0491
_diffrn_reflns_av_unetI/netI 0.0579
_diffrn_reflns_Laue_measured_fraction_full 0.998
_diffrn_reflns_Laue_measured_fraction_max 0.969
_diffrn_reflns_limit_h_max 13
_diffrn_reflns_limit_h_min -13
_diffrn_reflns_limit_k_max 12
_diffrn_reflns_limit_k_min -13
_diffrn_reflns_limit_l_max 56
_diffrn_reflns_limit_l_min -61
_diffrn_reflns_number 34095
_diffrn_reflns_point_group_measured_fraction_full 0.998
_diffrn_reflns_point_group_measured_fraction_max 0.970
_diffrn_reflns_theta_full 25.250
_diffrn_reflns_theta_max 32.207
_diffrn_reflns_theta_min 2.496
_diffrn_standards_number 0
_exptl_absorpt_coefficient_mu 2.073
_exptl_absorpt_correction_T_max 0.7464
_exptl_absorpt_correction_T_min 0.3391
_exptl_absorpt_correction_type multi-scan
_exptl_absorpt_process_details
;
SADABS-2008/1 (Bruker,2008) was used for absorption correction.
wR2(int) was 0.1393 before and 0.0795 after correction.
The Ratio of minimum to maximum transmission is 0.4543.
The \l/2 correction factor is 0.0015.
;
_exptl_crystal_colour colourless
_exptl_crystal_colour_primary colourless
_exptl_crystal_density_diffrn 1.512
_exptl_crystal_description block
_exptl_crystal_F_000 1464
_exptl_crystal_size_max 0.21
_exptl_crystal_size_mid 0.15
_exptl_crystal_size_min 0.1
_refine_diff_density_max 0.560
_refine_diff_density_min -0.823
_refine_diff_density_rms 0.083
_refine_ls_abs_structure_details
;
 Refined as an inversion twin.
;
_refine_ls_abs_structure_Flack 0.061(14)
_refine_ls_extinction_method none
_refine_ls_goodness_of_fit_ref 1.142
_refine_ls_hydrogen_treatment constr
_refine_ls_matrix_type full
_refine_ls_number_parameters 273
_refine_ls_number_reflns 6985
_refine_ls_number_restraints 1
_refine_ls_restrained_S_all 1.142
_refine_ls_R_factor_all 0.0879
_refine_ls_R_factor_gt 0.0564
_refine_ls_shift/su_max 0.001
_refine_ls_shift/su_mean 0.000
_refine_ls_structure_factor_coef Fsqd
_refine_ls_weighting_details 'w=1/[\s^2^(Fo^2^)+4.8731P] where P=(Fo^2^+2Fc^2^)/3'
_refine_ls_weighting_scheme calc
_refine_ls_wR_factor_gt 0.1079
_refine_ls_wR_factor_ref 0.1201
_reflns_Friedel_coverage 0.976
_reflns_Friedel_fraction_full 0.998
_reflns_Friedel_fraction_max 0.970
_reflns_number_gt 5392
_reflns_number_total 6985
_reflns_threshold_expression 'I > 2\s(I)'
_cod_data_source_file ja6b04414_si_001.cif
_cod_data_source_block 151014
_cod_original_cell_volume 3166.1(8)
_cod_database_code 4130547
_shelx_space_group_comment
;
The symmetry employed for this shelxl refinement is uniquely defined
by the following loop, which should always be used as a source of
symmetry information in preference to the above space-group names.
They are only intended as comments.
;
_olex2_refinement_description
;
1. Twinned data refinement
 Scales: 0.939(14) 0.061(14)
2. Fixed Uiso
 At 1.2 times of:
  All C(H) groups
 At 1.5 times of:
  All C(H,H,H) groups
3.a Ternary CH refined with riding coordinates:
 C14(H14), C15(H15)
3.b Aromatic/amide H refined with riding coordinates:
 C24(H24), C23(H23), C20(H20), C21(H21), C10(H10), C13(H13), C12(H12), C3(H3),
 C6(H6), C11(H11), C2(H2), C5(H5)
3.c Idealised Me refined as rotating group:
 C7(H7A,H7B,H7C)
3.d :
 C17(H17)
;
_shelx_shelxl_version_number 2014/7
_olex2_submission_special_instructions 'No special instructions were received'

loop_
_space_group_symop_operation_xyz
'x, y, z'
'x-y, x, z+5/6'
'y, -x+y, z+1/6'
'-y, x-y, z+2/3'
'-x+y, -x, z+1/3'
'-x, -y, z+1/2'

loop_
_atom_site_label
_atom_site_type_symbol
_atom_site_fract_x
_atom_site_fract_y
_atom_site_fract_z
_atom_site_U_iso_or_equiv
_atom_site_adp_type
_atom_site_occupancy
_atom_site_site_symmetry_order
_atom_site_calc_flag
_atom_site_refinement_flags_posn
Br1 Br -0.12594(9) -0.15197(8) 0.47605(2) 0.04446(16) Uani 1 1 d .
N1 N 0.8476(7) 0.2677(6) 0.53665(11) 0.0333(10) Uani 1 1 d .
C24 C 0.3636(8) 0.1265(7) 0.49813(15) 0.0374(13) Uani 1 1 d .
H24 H 0.4400 0.2400 0.5006 0.045 Uiso 1 1 calc R
C23 C 0.2062(8) 0.0776(7) 0.48944(16) 0.0411(14) Uani 1 1 d .
H23 H 0.1736 0.1566 0.4856 0.049 Uiso 1 1 calc R
C20 C 0.2977(9) -0.1528(7) 0.49955(19) 0.0485(17) Uani 1 1 d .
H20 H 0.3290 -0.2329 0.5032 0.058 Uiso 1 1 calc R
C22 C 0.0944(8) -0.0876(7) 0.48624(13) 0.0347(12) Uani 1 1 d .
C21 C 0.1408(9) -0.2023(7) 0.49061(17) 0.0465(16) Uani 1 1 d .
H21 H 0.0644 -0.3153 0.4874 0.056 Uiso 1 1 calc R
O3 O 0.6093(6) -0.0490(5) 0.52545(14) 0.0520(13) Uani 1 1 d .
C10 C 1.1299(9) 0.4125(7) 0.46784(14) 0.0391(14) Uani 1 1 d .
H10 H 1.1198 0.4133 0.4449 0.047 Uiso 1 1 calc R
C13 C 1.1576(8) 0.4081(6) 0.53623(15) 0.0364(13) Uani 1 1 d .
H13 H 1.1678 0.4055 0.5591 0.044 Uiso 1 1 calc R
C12 C 1.2946(9) 0.4758(7) 0.51606(17) 0.0425(15) Uani 1 1 d .
H12 H 1.4002 0.5216 0.5256 0.051 Uiso 1 1 calc R
C3 C 1.0832(11) 0.8034(9) 0.57616(16) 0.0520(18) Uani 1 1 d .
H3 H 1.1940 0.8825 0.5807 0.062 Uiso 1 1 calc R
C19 C 0.4141(8) 0.0126(6) 0.50352(13) 0.0328(12) Uani 1 1 d .
C9 C 0.9903(8) 0.3439(6) 0.48818(13) 0.0333(12) Uani 1 1 d .
C16 C 0.7720(9) 0.3543(7) 0.45532(15) 0.0419(15) Uani 1 1 d .
C14 C 0.8115(8) 0.2608(6) 0.47861(15) 0.0376(13) Uani 1 1 d .
H14 H 0.7800 0.1518 0.4688 0.045 Uiso 1 1 calc R
C6 C 0.7598(10) 0.5720(9) 0.56287(15) 0.0476(16) Uani 1 1 d .
H6 H 0.6489 0.4929 0.5583 0.057 Uiso 1 1 calc R
C11 C 1.2825(9) 0.4788(7) 0.48266(18) 0.0442(15) Uani 1 1 d .
H11 H 1.3790 0.5265 0.4698 0.053 Uiso 1 1 calc R
C17 C 0.7404(10) 0.4295(9) 0.43685(18) 0.0526(18) Uani 1 1 d .
H17 H 0.7148 0.4904 0.4219 0.063 Uiso 1 1 calc R
C7 C 1.0334(15) 1.0354(10) 0.5641(2) 0.086(4) Uani 1 1 d .
H7A H 1.0081 1.0745 0.5841 0.129 Uiso 1 1 calc GR
H7B H 0.9787 1.0542 0.5457 0.129 Uiso 1 1 calc GR
H7C H 1.1521 1.0951 0.5605 0.129 Uiso 1 1 calc GR
C2 C 1.0322(10) 0.6384(8) 0.57859(14) 0.0439(16) Uani 1 1 d .
H2 H 1.1077 0.6041 0.5847 0.053 Uiso 1 1 calc R
C18 C 0.5803(8) 0.0540(7) 0.51468(14) 0.0367(13) Uani 1 1 d .
C4 C 0.9736(13) 0.8542(10) 0.56705(16) 0.057(2) Uani 1 1 d .
C5 C 0.8156(12) 0.7402(11) 0.56044(15) 0.055(2) Uani 1 1 d .
H5 H 0.7412 0.7753 0.5540 0.066 Uiso 1 1 calc R
C1 C 0.8724(9) 0.5247(8) 0.57215(13) 0.0375(13) Uani 1 1 d .
S2 S 0.8128(2) 0.31606(19) 0.57323(3) 0.0381(3) Uani 1 1 d .
O1 O 0.9192(7) 0.2965(6) 0.59521(10) 0.0463(12) Uani 1 1 d .
C8 C 1.0054(8) 0.3444(6) 0.52139(13) 0.0322(12) Uani 1 1 d .
C15 C 0.7212(8) 0.2320(6) 0.51187(13) 0.0335(12) Uani 1 1 d .
H15 H 0.6780 0.3093 0.5142 0.040 Uiso 1 1 calc R
O2 O 0.6381(6) 0.2208(6) 0.57691(11) 0.0517(12) Uani 1 1 d .

loop_
_atom_site_aniso_label
_atom_site_aniso_U_11
_atom_site_aniso_U_22
_atom_site_aniso_U_33
_atom_site_aniso_U_23
_atom_site_aniso_U_13
_atom_site_aniso_U_12
Br1 0.0541(4) 0.0466(4) 0.0325(3) 0.0031(3) -0.0028(3) 0.0250(3)
N1 0.054(3) 0.034(2) 0.019(2) 0.0024(17) 0.0006(19) 0.027(2)
C24 0.056(4) 0.024(3) 0.040(3) -0.003(2) -0.003(3) 0.026(3)
C23 0.058(4) 0.031(3) 0.046(4) -0.003(2) -0.005(3) 0.031(3)
C20 0.067(5) 0.023(3) 0.064(5) 0.003(3) -0.003(4) 0.029(3)
C22 0.054(4) 0.031(3) 0.020(2) 0.0006(19) 0.004(2) 0.022(3)
C21 0.066(4) 0.024(3) 0.049(4) -0.002(2) -0.005(3) 0.022(3)
O3 0.057(3) 0.030(2) 0.076(4) 0.013(2) -0.002(3) 0.026(2)
C10 0.070(4) 0.030(3) 0.023(3) 0.003(2) 0.019(3) 0.029(3)
C13 0.056(4) 0.023(3) 0.036(3) -0.002(2) -0.006(3) 0.025(3)
C12 0.051(4) 0.021(3) 0.057(4) -0.002(2) -0.002(3) 0.020(3)
C3 0.093(6) 0.046(4) 0.031(3) -0.005(3) 0.003(3) 0.045(4)
C19 0.058(4) 0.025(2) 0.022(2) 0.0027(19) 0.005(2) 0.026(3)
C9 0.058(4) 0.022(2) 0.026(3) 0.0022(19) 0.003(2) 0.024(3)
C16 0.057(4) 0.029(3) 0.032(3) 0.001(2) -0.008(3) 0.016(3)
C14 0.062(4) 0.023(2) 0.026(3) 0.002(2) -0.001(3) 0.020(3)
C6 0.076(5) 0.064(4) 0.028(3) 0.005(3) 0.006(3) 0.054(4)
C11 0.057(4) 0.025(3) 0.054(4) 0.006(3) 0.009(3) 0.023(3)
C17 0.066(5) 0.038(4) 0.047(4) 0.011(3) -0.012(3) 0.020(3)
C7 0.176(11) 0.068(5) 0.050(5) 0.024(4) 0.051(6) 0.088(7)
C2 0.079(5) 0.051(4) 0.026(3) -0.006(3) -0.008(3) 0.050(4)
C18 0.061(4) 0.027(3) 0.030(3) 0.003(2) 0.002(3) 0.028(3)
C4 0.123(7) 0.056(4) 0.025(3) 0.009(3) 0.023(4) 0.069(5)
C5 0.104(7) 0.077(5) 0.027(3) 0.010(3) 0.015(4) 0.078(5)
C1 0.071(4) 0.045(3) 0.016(2) 0.000(2) 0.003(2) 0.044(3)
S2 0.0661(10) 0.0400(8) 0.0203(6) 0.0047(5) 0.0054(6) 0.0356(8)
O1 0.089(4) 0.048(3) 0.0230(19) 0.0041(18) 0.000(2) 0.049(3)
C8 0.058(4) 0.021(2) 0.025(2) 0.0013(19) 0.003(2) 0.025(3)
C15 0.052(3) 0.025(3) 0.027(3) 0.002(2) 0.000(2) 0.022(3)
O2 0.062(3) 0.062(3) 0.035(2) 0.007(2) 0.013(2) 0.033(3)

loop_
_atom_type_symbol
_atom_type_description
_atom_type_scat_dispersion_real
_atom_type_scat_dispersion_imag
_atom_type_scat_source
C C 0.0033 0.0016 'International Tables Vol C Tables 4.2.6.8 and 6.1.1.4'
H H 0.0000 0.0000 'International Tables Vol C Tables 4.2.6.8 and 6.1.1.4'
Br Br -0.2901 2.4595 'International Tables Vol C Tables 4.2.6.8 and 6.1.1.4'
N N 0.0061 0.0033 'International Tables Vol C Tables 4.2.6.8 and 6.1.1.4'
O O 0.0106 0.0060 'International Tables Vol C Tables 4.2.6.8 and 6.1.1.4'
S S 0.1246 0.1234 'International Tables Vol C Tables 4.2.6.8 and 6.1.1.4'

loop_
_geom_angle_atom_site_label_1
_geom_angle_atom_site_label_2
_geom_angle_atom_site_label_3
_geom_angle
C8 N1 S2 124.0(4)
C8 N1 C15 109.1(4)
C15 N1 S2 116.4(4)
C23 C24 H24 119.5
C23 C24 C19 121.0(6)
C19 C24 H24 119.5
C24 C23 H23 120.2
C24 C23 C22 119.6(5)
C22 C23 H23 120.2
C21 C20 H20 119.1
C21 C20 C19 121.8(6)
C19 C20 H20 119.1
C23 C22 Br1 118.5(5)
C21 C22 Br1 120.6(5)
C21 C22 C23 120.9(6)
C20 C21 C22 119.2(6)
C20 C21 H21 120.4
C22 C21 H21 120.4
C9 C10 H10 121.2
C11 C10 H10 121.2
C11 C10 C9 117.5(6)
C12 C13 H13 121.4
C8 C13 H13 121.4
C8 C13 C12 117.1(6)
C13 C12 H12 118.8
C11 C12 C13 122.4(7)
C11 C12 H12 118.8
C2 C3 H3 119.8
C2 C3 C4 120.4(8)
C4 C3 H3 119.8
C24 C19 C20 117.5(6)
C24 C19 C18 124.7(5)
C20 C19 C18 117.8(5)
C10 C9 C14 128.5(5)
C8 C9 C10 121.1(6)
C8 C9 C14 110.3(5)
C17 C16 C14 179.6(8)
C9 C14 H14 108.6
C9 C14 C15 103.3(5)
C16 C14 C9 114.2(5)
C16 C14 H14 108.6
C16 C14 C15 113.3(5)
C15 C14 H14 108.6
C5 C6 H6 121.1
C1 C6 H6 121.1
C1 C6 C5 117.7(8)
C10 C11 H11 119.8
C12 C11 C10 120.4(6)
C12 C11 H11 119.8
C16 C17 H17 180.0
H7A C7 H7B 109.5
H7A C7 H7C 109.5
H7B C7 H7C 109.5
C4 C7 H7A 109.5
C4 C7 H7B 109.5
C4 C7 H7C 109.5
C3 C2 H2 120.2
C1 C2 C3 119.7(6)
C1 C2 H2 120.2
O3 C18 C19 122.1(6)
O3 C18 C15 118.9(6)
C19 C18 C15 119.0(5)
C3 C4 C7 119.3(10)
C5 C4 C3 119.4(7)
C5 C4 C7 121.3(8)
C6 C5 H5 119.2
C4 C5 C6 121.5(7)
C4 C5 H5 119.2
C6 C1 S2 119.8(6)
C2 C1 C6 121.2(6)
C2 C1 S2 118.9(5)
N1 S2 C1 106.8(3)
O1 S2 N1 107.0(3)
O1 S2 C1 107.9(3)
O1 S2 O2 120.8(3)
O2 S2 N1 104.3(3)
O2 S2 C1 109.2(3)
C13 C8 N1 127.7(5)
C9 C8 N1 110.8(6)
C9 C8 C13 121.4(6)
N1 C15 C14 105.0(5)
N1 C15 C18 110.8(4)
N1 C15 H15 110.1
C14 C15 H15 110.1
C18 C15 C14 110.7(4)
C18 C15 H15 110.1

loop_
_geom_bond_atom_site_label_1
_geom_bond_atom_site_label_2
_geom_bond_distance
Br1 C22 1.896(6)
N1 S2 1.654(5)
N1 C8 1.433(8)
N1 C15 1.475(8)
C24 H24 0.9500
C24 C23 1.362(9)
C24 C19 1.392(7)
C23 H23 0.9500
C23 C22 1.382(8)
C20 H20 0.9500
C20 C21 1.360(10)
C20 C19 1.396(8)
C22 C21 1.365(8)
C21 H21 0.9500
O3 C18 1.216(7)
C10 H10 0.9500
C10 C9 1.414(8)
C10 C11 1.390(10)
C13 H13 0.9500
C13 C12 1.393(9)
C13 C8 1.389(9)
C12 H12 0.9500
C12 C11 1.382(10)
C3 H3 0.9500
C3 C2 1.382(9)
C3 C4 1.390(11)
C19 C18 1.485(9)
C9 C14 1.513(9)
C9 C8 1.375(7)
C16 C14 1.471(8)
C16 C17 1.175(9)
C14 H14 1.0000
C14 C15 1.563(8)
C6 H6 0.9500
C6 C5 1.402(11)
C6 C1 1.394(9)
C11 H11 0.9500
C17 H17 0.9500
C7 H7A 0.9800
C7 H7B 0.9800
C7 H7C 0.9800
C7 C4 1.512(10)
C2 H2 0.9500
C2 C1 1.368(10)
C18 C15 1.537(8)
C4 C5 1.358(13)
C5 H5 0.9500
C1 S2 1.754(6)
S2 O1 1.429(5)
S2 O2 1.435(6)
C15 H15 1.0000

loop_
_geom_torsion_atom_site_label_1
_geom_torsion_atom_site_label_2
_geom_torsion_atom_site_label_3
_geom_torsion_atom_site_label_4
_geom_torsion
Br1 C22 C21 C20 -176.6(5)
C24 C23 C22 Br1 177.2(5)
C24 C23 C22 C21 -2.2(9)
C24 C19 C18 O3 164.4(6)
C24 C19 C18 C15 -17.0(8)
C23 C24 C19 C20 0.2(9)
C23 C24 C19 C18 -176.7(6)
C23 C22 C21 C20 2.8(10)
C20 C19 C18 O3 -12.5(9)
C20 C19 C18 C15 166.1(6)
C21 C20 C19 C24 0.3(10)
C21 C20 C19 C18 177.5(6)
O3 C18 C15 N1 -28.4(8)
O3 C18 C15 C14 87.7(7)
C10 C9 C14 C16 -49.9(8)
C10 C9 C14 C15 -173.4(5)
C10 C9 C8 N1 -179.7(4)
C10 C9 C8 C13 -1.9(8)
C13 C12 C11 C10 -0.2(9)
C12 C13 C8 N1 179.4(5)
C12 C13 C8 C9 1.9(8)
C3 C2 C1 C6 0.6(9)
C3 C2 C1 S2 176.6(5)
C3 C4 C5 C6 0.6(9)
C19 C24 C23 C22 0.7(10)
C19 C20 C21 C22 -1.8(11)
C19 C18 C15 N1 152.9(5)
C19 C18 C15 C14 -91.0(6)
C9 C10 C11 C12 0.3(8)
C9 C14 C15 N1 -11.2(5)
C9 C14 C15 C18 -130.8(5)
C16 C14 C15 N1 -135.3(5)
C16 C14 C15 C18 105.1(6)
C14 C9 C8 N1 -0.5(6)
C14 C9 C8 C13 177.4(5)
C6 C1 S2 N1 88.8(5)
C6 C1 S2 O1 -156.4(5)
C6 C1 S2 O2 -23.5(5)
C11 C10 C9 C14 -178.4(5)
C11 C10 C9 C8 0.7(8)
C7 C4 C5 C6 179.5(6)
C2 C3 C4 C7 -179.1(6)
C2 C3 C4 C5 -0.2(10)
C2 C1 S2 N1 -87.3(5)
C2 C1 S2 O1 27.5(5)
C2 C1 S2 O2 160.5(5)
C4 C3 C2 C1 -0.4(10)
C5 C6 C1 C2 -0.2(9)
C5 C6 C1 S2 -176.2(5)
C1 C6 C5 C4 -0.4(9)
S2 N1 C8 C13 31.8(7)
S2 N1 C8 C9 -150.5(4)
S2 N1 C15 C14 157.8(4)
S2 N1 C15 C18 -82.6(5)
C8 N1 S2 C1 59.0(5)
C8 N1 S2 O1 -56.4(5)
C8 N1 S2 O2 174.5(4)
C8 N1 C15 C14 11.5(5)
C8 N1 C15 C18 131.0(5)
C8 C13 C12 C11 -0.9(8)
C8 C9 C14 C16 130.9(5)
C8 C9 C14 C15 7.4(6)
C15 N1 S2 C1 -81.9(5)
C15 N1 S2 O1 162.7(4)
C15 N1 S2 O2 33.7(4)
C15 N1 C8 C13 175.0(5)
C15 N1 C8 C9 -7.2(6)

loop_
_twin_individual_id
_twin_individual_mass_fraction_refined
1 0.939(14)
2 0.061(14)
